data_2013903
loop_
_publ_author_name
'K\"oysal, Yavuz'
'I\,s\?ik, \,Samil'
'Do\~gda\,s, Emine'
'Tozkoparan, Birsen'
'Ertan, Mevl\"ut'

_publ_section_title
6-(2-Fluorobenzylidene)-2-[1-(2-fluoro-4-biphenyl)ethyl]thiazolo[3,2-<i>b</i>][1,2,4]triazol-5(6<i>H</i>)-one
_journal_issue 5
_journal_name_full 'Acta Crystallographica Section C'
_journal_page_first o356
_journal_page_last o357
_journal_paper_doi 10.1107/S010827010400410X
_journal_volume 60
_journal_year 2004
_chemical_formula_iupac 'C25 H17 F2 N3 O S'
_chemical_formula_moiety 'C25 H17 F2 N3 O S'
_chemical_formula_sum 'C25 H17 F2 N3 O S'
_chemical_formula_weight 445.48
_chemical_name_systematic
;
2-[1-[(3-fluoro-4-phenyl]ethyl]-6-(2-fluorobenzylidene)thiazolo[3,2-b]-
1,2,4-triazol-5(6H)-one
;
_space_group_IT_number 43
_symmetry_cell_setting orthorhombic
_symmetry_space_group_name_Hall 'F 2 -2d'
_symmetry_space_group_name_H-M 'F d d 2'
_atom_sites_solution_hydrogens geom
_atom_sites_solution_primary direct
_atom_sites_solution_secondary difmap
_cell_angle_alpha 90.00
_cell_angle_beta 90.00
_cell_angle_gamma 90.00
_cell_formula_units_Z 16
_cell_length_a 24.059(3)
_cell_length_b 54.213(5)
_cell_length_c 6.5223(5)
_cell_measurement_reflns_used 8331
_cell_measurement_temperature 293(2)
_cell_measurement_theta_max 24.93
_cell_measurement_theta_min 1.50
_cell_volume 8507.1(15)
_computing_cell_refinement X-AREA
_computing_data_collection 'X-AREA (Stoe & Cie, 2002)'
_computing_data_reduction 'X-RED32 (Stoe & Cie, 2002)'
_computing_molecular_graphics 'ORTEPIII (Burnett & Johnson, 1996)'
_computing_publication_material 'WinGX (Farrugia, 1997) and PARST (Nardelli, 1995)'
_computing_structure_refinement SHELXL97
_computing_structure_solution 'SHELXS97 (Sheldrick, 1997)'
_diffrn_ambient_temperature 293(2)
_diffrn_detector_area_resol_mean 6.67
_diffrn_measured_fraction_theta_full 0.987
_diffrn_measured_fraction_theta_max 0.987
_diffrn_measurement_device_type 'Stoe IPDS-2'
_diffrn_measurement_method \w
_diffrn_radiation_monochromator graphite
_diffrn_radiation_source 'fine-focus sealed tube'
_diffrn_radiation_type MoK\a
_diffrn_radiation_wavelength 0.71073
_diffrn_reflns_av_R_equivalents 0.0648
_diffrn_reflns_av_sigmaI/netI 0.1229
_diffrn_reflns_limit_h_max 28
_diffrn_reflns_limit_h_min -28
_diffrn_reflns_limit_k_max 64
_diffrn_reflns_limit_k_min -52
_diffrn_reflns_limit_l_max 7
_diffrn_reflns_limit_l_min -6
_diffrn_reflns_number 10401
_diffrn_reflns_theta_full 25.53
_diffrn_reflns_theta_max 25.53
_diffrn_reflns_theta_min 1.85
_exptl_absorpt_coefficient_mu 0.193
_exptl_absorpt_correction_type none
_exptl_absorpt_process_details '(X-RED; Stoe & Cie, 2002)'
_exptl_crystal_colour yellow
_exptl_crystal_density_diffrn 1.391
_exptl_crystal_density_method 'not measured'
_exptl_crystal_description prism
_exptl_crystal_F_000 3680
_exptl_crystal_size_max 0.400
_exptl_crystal_size_mid 0.227
_exptl_crystal_size_min 0.130
_refine_diff_density_max 0.240
_refine_diff_density_min -0.123
_refine_ls_abs_structure_details 'Flack (1983)'
_refine_ls_abs_structure_Flack 0.00(14)
_refine_ls_extinction_coef 0.00023(4)
_refine_ls_extinction_expression Fc^*^=kFc[1+0.001xFc^2^\l^3^/sin(2\q)]^-1/4^
_refine_ls_extinction_method SHELXL97
_refine_ls_goodness_of_fit_ref 0.666
_refine_ls_hydrogen_treatment constr
_refine_ls_matrix_type full
_refine_ls_number_parameters 291
_refine_ls_number_reflns 2135
_refine_ls_number_restraints 1
_refine_ls_restrained_S_all 0.666
_refine_ls_R_factor_all 0.1134
_refine_ls_R_factor_gt 0.0369
_refine_ls_shift/su_max 0.000
_refine_ls_shift/su_mean 0.000
_refine_ls_structure_factor_coef Fsqd
_refine_ls_weighting_details 'calc w = 1/[\s^2^(Fo^2^)+(0.0269P)^2^] where P = (Fo^2^+2Fc^2^)/3'
_refine_ls_weighting_scheme calc
_refine_ls_wR_factor_gt 0.0603
_refine_ls_wR_factor_ref 0.0689
_reflns_number_gt 813
_reflns_number_total 2135
_reflns_threshold_expression I>2sigma(I)
_cod_data_source_file av1166.cif
_cod_data_source_block I
_cod_original_cell_volume 8507.3(15)
_cod_database_code 2013903

loop_
_symmetry_equiv_pos_as_xyz
'x, y, z'
'-x, -y, z'
'-x+1/4, y+1/4, z+1/4'
'x+3/4, -y+3/4, z+1/4'
'x, y+1/2, z+1/2'
'-x, -y+1/2, z+1/2'
'-x+1/4, y+3/4, z+3/4'
'x+3/4, -y+5/4, z+3/4'
'x+1/2, y, z+1/2'
'-x+1/2, -y, z+1/2'
'-x+3/4, y+1/4, z+3/4'
'x+5/4, -y+3/4, z+3/4'
'x+1/2, y+1/2, z'
'-x+1/2, -y+1/2, z'
'-x+3/4, y+3/4, z+1/4'
'x+5/4, -y+5/4, z+1/4'

loop_
_atom_site_label
_atom_site_fract_x
_atom_site_fract_y
_atom_site_fract_z
_atom_site_U_iso_or_equiv
_atom_site_adp_type
_atom_site_calc_flag
_atom_site_refinement_flags
_atom_site_occupancy
_atom_site_disorder_assembly
_atom_site_disorder_group
_atom_site_type_symbol
S1 0.07714(6) 0.17418(3) 0.6643(7) 0.0940(5) Uani d . 1 . . S
N1 0.01094(17) 0.17434(8) 0.3538(7) 0.0721(13) Uani d . 1 . . N
C16 -0.1676(2) 0.24505(9) 0.6269(9) 0.0774(16) Uani d . 1 . . C
H16 -0.1969 0.2366 0.6883 0.093 Uiso calc R 1 . . H
C14 -0.0880(2) 0.24472(10) 0.3935(9) 0.0689(15) Uani d . 1 . . C
C11 -0.0236(2) 0.20917(11) 0.3207(10) 0.0742(17) Uani d . 1 . . C
F1 -0.10176(11) 0.30505(6) 0.6125(6) 0.1113(12) Uani d . 1 . . F
C17 -0.1577(2) 0.26982(11) 0.6725(9) 0.0671(15) Uani d . 1 . . C
C19 -0.0778(2) 0.26911(9) 0.4342(9) 0.0721(15) Uani d . 1 . . C
H19 -0.0484 0.2775 0.3737 0.087 Uiso calc R 1 . . H
N2 0.00902(17) 0.21042(9) 0.4935(8) 0.0838(15) Uani d . 1 . . N
N3 -0.02406(16) 0.18772(9) 0.2268(8) 0.0792(13) Uani d . 1 . . N
C10 0.0291(2) 0.18827(11) 0.5010(10) 0.0764(17) Uani d . 1 . . C
C18 -0.1137(2) 0.28048(9) 0.5698(9) 0.0708(16) Uani d . 1 . . C
C20 -0.1909(2) 0.28429(10) 0.8210(9) 0.0682(15) Uani d . 1 . . C
C12 -0.0502(2) 0.23210(10) 0.2327(9) 0.0784(17) Uani d . 1 . . C
H12 -0.0202 0.2437 0.1999 0.094 Uiso calc R 1 . . H
O1 0.02261(17) 0.13589(7) 0.2060(8) 0.1104(16) Uani d . 1 . . O
C2 0.1233(2) 0.09494(13) 0.8111(12) 0.104(2) Uani d . 1 . . C
C25 -0.2119(2) 0.30721(11) 0.7762(11) 0.103(2) Uani d . 1 . . C
H25 -0.2047 0.3143 0.6492 0.123 Uiso calc R 1 . . H
C15 -0.1324(2) 0.23315(9) 0.4856(10) 0.0776(18) Uani d . 1 . . C
H15 -0.1395 0.2167 0.4531 0.093 Uiso calc R 1 . . H
C8 0.0705(2) 0.14711(9) 0.5165(9) 0.0748(17) Uani d . 1 . . C
C6 0.1627(3) 0.13439(12) 0.8337(12) 0.110(3) Uani d . 1 . . C
H6 0.1673 0.1505 0.7885 0.133 Uiso calc R 1 . . H
C3 0.1514(3) 0.08637(12) 0.9763(12) 0.115(3) Uani d . 1 . . C
H3 0.1473 0.0702 1.0215 0.138 Uiso calc R 1 . . H
C1 0.1268(2) 0.11855(10) 0.7323(10) 0.0758(17) Uani d . 1 . . C
C9 0.0327(2) 0.15059(11) 0.3371(10) 0.085(2) Uani d . 1 . . C
C13 -0.0803(2) 0.22664(11) 0.0374(9) 0.093(2) Uani d . 1 . . C
H13C -0.1107 0.2156 0.0647 0.111 Uiso calc R 1 . . H
H13B -0.0553 0.2191 -0.0584 0.111 Uiso calc R 1 . . H
H13A -0.0945 0.2417 -0.0196 0.111 Uiso calc R 1 . . H
C22 -0.2337(2) 0.28721(14) 1.1543(12) 0.108(2) Uani d . 1 . . C
H22 -0.2412 0.2805 1.2827 0.130 Uiso calc R 1 . . H
C21 -0.2016(2) 0.27401(11) 1.0111(10) 0.0835(19) Uani d . 1 . . C
H21 -0.1877 0.2585 1.0439 0.100 Uiso calc R 1 . . H
C4 0.1854(3) 0.10215(15) 1.0715(11) 0.111(2) Uani d . 1 . . C
H4 0.2053 0.0969 1.1859 0.133 Uiso calc R 1 . . H
C23 -0.2537(3) 0.30999(13) 1.1019(15) 0.119(3) Uani d . 1 . . C
H23 -0.2748 0.3188 1.1962 0.143 Uiso calc R 1 . . H
C5 0.1916(3) 0.12579(13) 1.0041(13) 0.120(3) Uani d . 1 . . C
H5 0.2156 0.1364 1.0733 0.144 Uiso calc R 1 . . H
C7 0.0932(2) 0.12531(9) 0.5593(9) 0.0808(18) Uani d . 1 . . C
H7 0.0864 0.1128 0.4647 0.097 Uiso calc R 1 . . H
C24 -0.2435(3) 0.31973(12) 0.9183(14) 0.115(2) Uani d . 1 . . C
H24 -0.2578 0.3352 0.8856 0.138 Uiso calc R 1 . . H
F2 0.08862(16) 0.07911(6) 0.7174(7) 0.164(2) Uani d . 1 . . F

loop_
_atom_site_aniso_label
_atom_site_aniso_U_11
_atom_site_aniso_U_22
_atom_site_aniso_U_33
_atom_site_aniso_U_12
_atom_site_aniso_U_13
_atom_site_aniso_U_23
S1 0.1255(12) 0.0651(9) 0.0913(13) 0.0232(9) -0.0458(10) -0.0145(11)
N1 0.092(3) 0.048(3) 0.077(4) 0.017(2) -0.030(3) -0.009(3)
C16 0.110(4) 0.052(4) 0.071(4) 0.026(3) -0.020(4) -0.007(4)
C14 0.089(4) 0.059(4) 0.058(4) 0.021(3) -0.019(3) -0.003(4)
C11 0.086(4) 0.061(4) 0.076(5) 0.024(3) -0.020(4) -0.010(4)
F1 0.135(3) 0.080(2) 0.120(3) -0.0026(17) 0.031(2) -0.006(2)
C17 0.061(3) 0.074(4) 0.067(4) 0.009(3) 0.004(3) 0.008(4)
C19 0.089(4) 0.060(4) 0.067(5) 0.017(3) -0.002(3) 0.005(4)
N2 0.106(4) 0.071(4) 0.074(4) 0.033(3) -0.027(3) -0.024(3)
N3 0.100(3) 0.064(3) 0.074(4) 0.018(3) -0.018(3) 0.011(3)
C10 0.089(4) 0.060(4) 0.081(5) 0.021(3) -0.028(4) 0.005(4)
C18 0.100(4) 0.038(3) 0.073(5) 0.012(3) -0.010(4) -0.002(3)
C20 0.082(4) 0.061(4) 0.062(5) 0.007(3) 0.010(3) -0.004(4)
C12 0.094(4) 0.059(4) 0.082(5) 0.022(3) -0.006(4) 0.001(4)
O1 0.161(3) 0.060(3) 0.110(4) 0.031(2) -0.067(3) -0.021(3)
C2 0.117(5) 0.079(5) 0.116(8) -0.003(4) -0.046(5) 0.002(5)
C25 0.124(5) 0.082(5) 0.102(6) 0.041(4) 0.025(4) 0.007(5)
C15 0.090(4) 0.045(3) 0.097(6) 0.001(3) -0.023(4) -0.003(4)
C8 0.100(4) 0.048(4) 0.076(5) 0.006(3) -0.029(3) -0.007(3)
C6 0.116(5) 0.074(4) 0.141(8) 0.007(4) -0.061(5) -0.005(5)
C3 0.152(6) 0.083(5) 0.109(7) 0.000(4) -0.060(5) 0.017(5)
C1 0.093(4) 0.057(4) 0.077(5) 0.015(3) -0.026(4) 0.001(4)
C9 0.119(5) 0.054(4) 0.083(6) 0.011(3) -0.033(4) 0.006(4)
C13 0.125(5) 0.091(5) 0.062(5) 0.037(4) -0.019(4) -0.001(4)
C22 0.120(6) 0.104(6) 0.100(6) -0.003(4) 0.031(5) 0.008(6)
C21 0.080(4) 0.084(5) 0.086(5) 0.009(3) 0.023(4) 0.003(4)
C4 0.141(6) 0.099(6) 0.093(6) 0.044(5) -0.044(4) 0.013(5)
C23 0.152(6) 0.081(5) 0.124(8) 0.010(5) 0.060(6) -0.016(6)
C5 0.133(5) 0.089(6) 0.136(8) 0.020(4) -0.077(5) -0.033(5)
C7 0.102(4) 0.053(4) 0.088(5) 0.003(3) -0.029(3) -0.007(4)
C24 0.146(7) 0.084(5) 0.114(7) 0.038(4) 0.028(5) 0.002(6)
F2 0.217(4) 0.069(2) 0.207(6) -0.012(3) -0.137(4) 0.028(3)

loop_
_atom_type_symbol
_atom_type_description
_atom_type_scat_dispersion_real
_atom_type_scat_dispersion_imag
_atom_type_scat_source
C C 0.0033 0.0016 'International Tables Vol C Tables 4.2.6.8 and 6.1.1.4'
H H 0.0000 0.0000 'International Tables Vol C Tables 4.2.6.8 and 6.1.1.4'
N N 0.0061 0.0033 'International Tables Vol C Tables 4.2.6.8 and 6.1.1.4'
O O 0.0106 0.0060 'International Tables Vol C Tables 4.2.6.8 and 6.1.1.4'
F F 0.0171 0.0103 'International Tables Vol C Tables 4.2.6.8 and 6.1.1.4'
S S 0.1246 0.1234 'International Tables Vol C Tables 4.2.6.8 and 6.1.1.4'

loop_
_geom_angle_atom_site_label_1
_geom_angle_atom_site_label_2
_geom_angle_atom_site_label_3
_geom_angle
_geom_angle_publ_flag
C10 S1 C8 88.3(3) yes
C10 N1 N3 110.0(4) yes
C10 N1 C9 117.9(5) yes
N3 N1 C9 131.7(5) ?
C17 C16 C15 118.5(5) ?
C17 C16 H16 120.8 ?
C15 C16 H16 120.8 ?
C19 C14 C15 119.6(5) ?
C19 C14 C12 116.9(5) ?
C15 C14 C12 123.4(5) ?
N3 C11 N2 115.5(5) yes
N3 C11 C12 123.2(5) ?
N2 C11 C12 120.8(6) ?
C18 C17 C16 115.5(5) ?
C18 C17 C20 120.6(5) ?
C16 C17 C20 123.8(5) ?
C14 C19 C18 116.3(5) ?
C14 C19 H19 121.9 ?
C18 C19 H19 121.9 ?
C10 N2 C11 101.4(5) ?
C11 N3 N1 100.4(4) ?
N1 C10 N2 112.7(5) yes
N1 C10 S1 114.8(4) yes
N2 C10 S1 132.5(5) yes
C19 C18 C17 127.1(5) ?
C19 C18 F1 115.3(5) ?
C17 C18 F1 117.5(5) ?
C25 C20 C21 119.1(6) ?
C25 C20 C17 122.6(6) ?
C21 C20 C17 118.2(6) ?
C13 C12 C11 111.5(5) ?
C13 C12 C14 112.3(5) ?
C11 C12 C14 110.8(5) yes
C13 C12 H12 107.3 ?
C11 C12 H12 107.3 ?
C14 C12 H12 107.3 ?
F2 C2 C3 116.9(7) ?
F2 C2 C1 117.4(6) ?
C3 C2 C1 125.7(7) ?
C20 C25 C24 120.4(7) ?
C20 C25 H25 119.8 ?
C24 C25 H25 119.8 ?
C14 C15 C16 122.9(5) ?
C14 C15 H15 118.5 ?
C16 C15 H15 118.5 ?
C7 C8 C9 121.7(5) ?
C7 C8 S1 125.9(4) ?
C9 C8 S1 112.2(4) ?
C1 C6 C5 119.0(7) ?
C1 C6 H6 120.5 ?
C5 C6 H6 120.5 ?
C4 C3 C2 117.1(7) ?
C4 C3 H3 121.4 ?
C2 C3 H3 121.4 ?
C2 C1 C6 115.7(6) ?
C2 C1 C7 119.7(6) ?
C6 C1 C7 124.6(6) ?
O1 C9 N1 126.6(5) ?
O1 C9 C8 126.9(5) ?
N1 C9 C8 106.5(5) ?
C12 C13 H13C 109.5 ?
C12 C13 H13B 109.5 ?
H13C C13 H13B 109.5 ?
C12 C13 H13A 109.5 ?
H13C C13 H13A 109.5 ?
H13B C13 H13A 109.5 ?
C23 C22 C21 119.1(7) ?
C23 C22 H22 120.5 ?
C21 C22 H22 120.5 ?
C20 C21 C22 119.5(6) ?
C20 C21 H21 120.3 ?
C22 C21 H21 120.3 ?
C3 C4 C5 121.2(6) ?
C3 C4 H4 119.4 ?
C5 C4 H4 119.4 ?
C24 C23 C22 121.1(7) ?
C24 C23 H23 119.4 ?
C22 C23 H23 119.4 ?
C4 C5 C6 121.2(6) ?
C4 C5 H5 119.4 ?
C6 C5 H5 119.4 ?
C8 C7 C1 128.5(5) yes
C8 C7 H7 115.8 ?
C1 C7 H7 115.8 ?
C23 C24 C25 120.8(7) ?
C23 C24 H24 119.6 ?
C25 C24 H24 119.6 ?

loop_
_geom_bond_atom_site_label_1
_geom_bond_atom_site_label_2
_geom_bond_site_symmetry_2
_geom_bond_distance
_geom_bond_publ_flag
S1 C10 . 1.747(6) yes
S1 C8 . 1.763(6) yes
N1 C10 . 1.299(6) ?
N1 N3 . 1.386(5) yes
N1 C9 . 1.394(7) yes
C16 C17 . 1.396(7) ?
C16 C15 . 1.408(7) ?
C16 H16 . 0.9300 ?
C14 C19 . 1.371(6) ?
C14 C15 . 1.377(7) ?
C14 C12 . 1.548(7) ?
C11 N3 . 1.314(6) yes
C11 N2 . 1.376(6) yes
C11 C12 . 1.511(7) yes
F1 C18 . 1.391(5) yes
C17 C18 . 1.380(7) ?
C17 C20 . 1.481(7) ?
C19 C18 . 1.381(7) ?
C19 H19 . 0.9300 ?
N2 C10 . 1.296(6) ?
C20 C25 . 1.372(7) ?
C20 C21 . 1.384(7) ?
C12 C13 . 1.496(7) ?
C12 H12 . 0.9800 ?
O1 C9 . 1.193(6) yes
C2 F2 . 1.345(6) ?
C2 C3 . 1.354(8) ?
C2 C1 . 1.382(7) ?
C25 C24 . 1.377(8) ?
C25 H25 . 0.9300 ?
C15 H15 . 0.9300 ?
C8 C7 . 1.331(6) yes
C8 C9 . 1.494(7) ?
C6 C1 . 1.385(7) ?
C6 C5 . 1.392(9) ?
C6 H6 . 0.9300 ?
C3 C4 . 1.337(8) ?
C3 H3 . 0.9300 ?
C1 C7 . 1.435(7) yes
C13 H13C . 0.9600 ?
C13 H13B . 0.9600 ?
C13 H13A . 0.9600 ?
C22 C23 . 1.369(8) ?
C22 C21 . 1.407(8) ?
C22 H22 . 0.9300 ?
C21 H21 . 0.9300 ?
C4 C5 . 1.363(8) ?
C4 H4 . 0.9300 ?
C23 C24 . 1.332(9) ?
C23 H23 . 0.9300 ?
C5 H5 . 0.9300 ?
C7 H7 . 0.9300 ?
C24 H24 . 0.9300 ?

loop_
_geom_hbond_atom_site_label_D
_geom_hbond_atom_site_label_H
_geom_hbond_atom_site_label_A
_geom_hbond_site_symmetry_A
_geom_hbond_distance_DH
_geom_hbond_distance_HA
_geom_hbond_distance_DA
_geom_hbond_angle_DHA
C4 H4 O1 16_446 0.93 2.57 3.333(8) 140
C4 H4 N3 16_446 0.93 2.71 3.551(8) 150
C15 H15 F2 8_444 0.93 2.54 3.448(6) 165
C23 H23 F2 11_455 0.93 2.41 3.307(8) 162

loop_
_geom_torsion_atom_site_label_1
_geom_torsion_atom_site_label_2
_geom_torsion_atom_site_label_3
_geom_torsion_atom_site_label_4
_geom_torsion
_geom_torsion_publ_flag
C15 C16 C17 C18 0.9(7) ?
C15 C16 C17 C20 -178.8(5) ?
C15 C14 C19 C18 0.6(8) ?
C12 C14 C19 C18 176.7(5) ?
N3 C11 N2 C10 0.2(7) ?
C12 C11 N2 C10 -171.8(5) ?
N2 C11 N3 N1 0.7(7) ?
C12 C11 N3 N1 172.5(5) yes
C10 N1 N3 C11 -1.3(6) ?
C9 N1 N3 C11 -174.1(5) ?
N3 N1 C10 N2 1.6(7) ?
C9 N1 C10 N2 175.5(5) ?
N3 N1 C10 S1 -176.4(4) ?
C9 N1 C10 S1 -2.4(7) ?
C11 N2 C10 N1 -1.1(7) ?
C11 N2 C10 S1 176.4(5) ?
C8 S1 C10 N1 -0.4(5) ?
C8 S1 C10 N2 -177.9(7) ?
C14 C19 C18 C17 1.7(8) ?
C14 C19 C18 F1 178.5(5) ?
C16 C17 C18 C19 -2.4(8) ?
C20 C17 C18 C19 177.2(5) ?
C16 C17 C18 F1 -179.2(4) ?
C20 C17 C18 F1 0.5(7) ?
C18 C17 C20 C25 49.0(8) ?
C16 C17 C20 C25 -131.3(6) ?
C18 C17 C20 C21 -131.8(5) ?
C16 C17 C20 C21 47.8(8) ?
N3 C11 C12 C13 4.6(8) ?
N2 C11 C12 C13 176.0(5) ?
N3 C11 C12 C14 130.5(6) yes
N2 C11 C12 C14 -58.2(7) yes
C19 C14 C12 C13 -109.1(6) ?
C15 C14 C12 C13 66.8(7) ?
C19 C14 C12 C11 125.5(5) ?
C15 C14 C12 C11 -58.5(7) ?
C21 C20 C25 C24 -0.4(9) ?
C17 C20 C25 C24 178.7(6) ?
C19 C14 C15 C16 -2.0(9) ?
C12 C14 C15 C16 -177.9(5) ?
C17 C16 C15 C14 1.2(8) ?
C10 S1 C8 C7 -173.7(5) ?
C10 S1 C8 C9 2.8(5) ?
F2 C2 C3 C4 -179.1(7) ?
C1 C2 C3 C4 0.1(12) ?
F2 C2 C1 C6 179.5(6) ?
C3 C2 C1 C6 0.3(10) ?
F2 C2 C1 C7 1.1(9) ?
C3 C2 C1 C7 -178.1(6) ?
C5 C6 C1 C2 -0.5(9) ?
C5 C6 C1 C7 177.8(5) ?
C10 N1 C9 O1 -176.2(6) ?
N3 N1 C9 O1 -3.8(10) ?
C10 N1 C9 C8 4.4(7) ?
N3 N1 C9 C8 176.7(5) ?
C7 C8 C9 O1 -7.2(11) ?
S1 C8 C9 O1 176.1(6) ?
C7 C8 C9 N1 172.2(5) ?
S1 C8 C9 N1 -4.4(6) ?
C25 C20 C21 C22 0.0(9) ?
C17 C20 C21 C22 -179.2(5) ?
C23 C22 C21 C20 0.1(10) ?
C2 C3 C4 C5 -0.3(12) ?
C21 C22 C23 C24 0.2(11) ?
C3 C4 C5 C6 0.1(12) ?
C1 C6 C5 C4 0.4(11) ?
C9 C8 C7 C1 -175.0(5) ?
S1 C8 C7 C1 1.1(9) yes
C2 C1 C7 C8 146.5(6) yes
C6 C1 C7 C8 -31.8(9) ?
C22 C23 C24 C25 -0.7(12) ?
C20 C25 C24 C23 0.8(11) ?
